data_4314664
loop_
_publ_author_name
'Mingjun Yuan'
'Na Zhang'
'Sumod A. Pullarkat'
'Yongxin Li'
'Fengli Liu'
'Phuong-Tu Pham'
'Pak-Hing Leung'

_publ_section_title
;
 Asymmetric Synthesis of Functionalized 1,3-Diphosphines via Chiral
 Palladium Complex Promoted Hydrophosphination of Activated Olefins
;
_journal_name_full 'Inorganic Chemistry'
_journal_page_first 989
_journal_page_last 996
_journal_paper_doi 10.1021/ic9018053
_journal_volume 49
_journal_year 2010
_chemical_absolute_configuration ad
_chemical_formula_moiety 'C41 H42 N O P2 Pd, 2(C H2 Cl2), Cl O4'
_chemical_formula_sum 'C43 H46 Cl5 N O5 P2 Pd'
_chemical_formula_weight 1002.40
_chemical_name_systematic
;

 ?

;
_space_group_IT_number 4
_symmetry_cell_setting monoclinic
_symmetry_space_group_name_Hall 'P 2yb'
_symmetry_space_group_name_H-M 'P 1 21 1'
_atom_sites_solution_hydrogens geom
_atom_sites_solution_primary direct
_atom_sites_solution_secondary difmap
_audit_creation_method SHELXL-97
_cell_angle_alpha 90.00
_cell_angle_beta 91.964(2)
_cell_angle_gamma 90.00
_cell_formula_units_Z 2
_cell_length_a 9.6961(4)
_cell_length_b 10.1443(4)
_cell_length_c 22.3638(9)
_cell_measurement_reflns_used 8743
_cell_measurement_temperature 173(2)
_cell_measurement_theta_max 30.45
_cell_measurement_theta_min 2.71
_cell_volume 2198.41(15)
_computing_cell_refinement 'Bruker SMART'
_computing_data_collection 'Bruker SMART'
_computing_data_reduction 'Bruker SAINT'
_computing_molecular_graphics 'Bruker SHELXTL'
_computing_publication_material 'Bruker SHELXTL'
_computing_structure_refinement 'SHELXL-97 (Sheldrick, 1997)'
_computing_structure_solution 'SHELXS-97 (Sheldrick, 1990)'
_diffrn_ambient_temperature 173(2)
_diffrn_measured_fraction_theta_full 1.000
_diffrn_measured_fraction_theta_max 1.000
_diffrn_measurement_device_type 'CCD area detector'
_diffrn_measurement_method 'phi and omega scans'
_diffrn_radiation_monochromator graphite
_diffrn_radiation_source 'fine-focus sealed tube'
_diffrn_radiation_type MoK\a
_diffrn_radiation_wavelength 0.71073
_diffrn_reflns_av_R_equivalents 0.0539
_diffrn_reflns_av_sigmaI/netI 0.0341
_diffrn_reflns_limit_h_max 11
_diffrn_reflns_limit_h_min -11
_diffrn_reflns_limit_k_max 12
_diffrn_reflns_limit_k_min -12
_diffrn_reflns_limit_l_max 27
_diffrn_reflns_limit_l_min -27
_diffrn_reflns_number 74786
_diffrn_reflns_theta_full 25.99
_diffrn_reflns_theta_max 25.99
_diffrn_reflns_theta_min 0.91
_exptl_absorpt_coefficient_mu 0.844
_exptl_absorpt_correction_T_max 0.8839
_exptl_absorpt_correction_T_min 0.7859
_exptl_absorpt_correction_type multi-scan
_exptl_absorpt_process_details sadabs
_exptl_crystal_colour colourless
_exptl_crystal_density_diffrn 1.514
_exptl_crystal_density_method 'not measured'
_exptl_crystal_description fragment
_exptl_crystal_F_000 1024
_exptl_crystal_size_max 0.30
_exptl_crystal_size_mid 0.20
_exptl_crystal_size_min 0.15
_refine_diff_density_max 0.773
_refine_diff_density_min -1.503
_refine_diff_density_rms 0.100
_refine_ls_abs_structure_details 'Flack H D (1983), Acta Cryst. A39, 876-881'
_refine_ls_abs_structure_Flack 0.07(3)
_refine_ls_extinction_method none
_refine_ls_goodness_of_fit_ref 1.155
_refine_ls_hydrogen_treatment constr
_refine_ls_matrix_type full
_refine_ls_number_parameters 519
_refine_ls_number_reflns 8641
_refine_ls_number_restraints 1
_refine_ls_restrained_S_all 1.155
_refine_ls_R_factor_all 0.0499
_refine_ls_R_factor_gt 0.0465
_refine_ls_shift/su_max 0.001
_refine_ls_shift/su_mean 0.000
_refine_ls_structure_factor_coef Fsqd
_refine_ls_weighting_details 'calc w=1/[\s^2^(Fo^2^)+(0.0000P)^2^+6.5884P] where P=(Fo^2^+2Fc^2^)/3'
_refine_ls_weighting_scheme calc
_refine_ls_wR_factor_gt 0.0931
_refine_ls_wR_factor_ref 0.0959
_reflns_number_gt 8168
_reflns_number_total 8641
_reflns_threshold_expression >2sigma(I)
_cod_data_source_file ic9018053_si_001_1.cif
_cod_data_source_block leung230
_cod_depositor_comments
;
The following automatic conversions were performed:

'_symmetry_cell_setting' value 'Monoclinic' changed to 'monoclinic'
according to the built-in table from CIF Core dictionary named
'cif_core.dic' version 2.4.1 from 2010-06-29.

Automatic conversion script
Id: cif_fix_values 1646 2011-03-28 12:23:43Z adriana 
;
_cod_database_code 4314664

loop_
_symmetry_equiv_pos_as_xyz
'x, y, z'
'-x, y+1/2, -z'

loop_
_atom_site_label
_atom_site_type_symbol
_atom_site_fract_x
_atom_site_fract_y
_atom_site_fract_z
_atom_site_U_iso_or_equiv
_atom_site_adp_type
_atom_site_occupancy
_atom_site_symmetry_multiplicity
_atom_site_calc_flag
_atom_site_refinement_flags
_atom_site_disorder_assembly
_atom_site_disorder_group
Pd1 Pd 0.82524(4) 0.59157(3) 0.254609(14) 0.02336(8) Uani 1 1 d . . .
Cl1 Cl 0.2005(3) 0.7904(2) 0.45307(9) 0.0911(8) Uani 1 1 d . . .
Cl2 Cl 0.17933(17) 0.81913(18) 0.32415(8) 0.0566(4) Uani 1 1 d . . .
Cl3 Cl 0.9257(4) 0.1817(3) 0.05189(10) 0.1155(11) Uani 1 1 d . . .
Cl4 Cl 0.7939(3) 0.0108(2) -0.03466(12) 0.1052(10) Uani 1 1 d . . .
Cl5 Cl 0.42479(15) 0.22897(14) 0.19432(6) 0.0381(3) Uani 1 1 d . . .
P1 P 0.76616(14) 0.71807(13) 0.16800(5) 0.0267(3) Uani 1 1 d . . .
P2 P 0.64848(13) 0.68568(13) 0.30180(5) 0.0236(3) Uani 1 1 d . . .
O1 O 0.6221(5) 0.9290(4) 0.13000(17) 0.0484(11) Uani 1 1 d . . .
H1 H 0.5916 1.0031 0.1399 0.073 Uiso 1 1 calc R . .
O2 O 0.4811(7) 0.3425(6) 0.2225(3) 0.0849(19) Uani 1 1 d . . .
O3 O 0.5213(6) 0.1762(5) 0.1538(2) 0.0750(16) Uani 1 1 d . . .
O4 O 0.3037(6) 0.2644(6) 0.1602(3) 0.0833(18) Uani 1 1 d . . .
O5 O 0.3894(6) 0.1305(5) 0.2366(2) 0.0789(18) Uani 1 1 d . . .
N1 N 0.9881(4) 0.4798(4) 0.21475(18) 0.0264(9) Uani 1 1 d . . .
C1 C 0.9018(5) 0.4948(5) 0.3289(2) 0.0244(10) Uani 1 1 d . . .
C2 C 0.8947(6) 0.5298(5) 0.3903(2) 0.0301(11) Uani 1 1 d . . .
H2 H 0.8397 0.6031 0.4010 0.036 Uiso 1 1 calc R . .
C3 C 0.9650(5) 0.4608(5) 0.4348(2) 0.0295(11) Uani 1 1 d . . .
H3 H 0.9580 0.4878 0.4753 0.035 Uiso 1 1 calc R . .
C4 C 1.0473(5) 0.3507(5) 0.4212(2) 0.0287(11) Uani 1 1 d . . .
C5 C 1.1171(6) 0.2762(6) 0.4666(2) 0.0361(13) Uani 1 1 d . . .
H5 H 1.1081 0.3003 0.5073 0.043 Uiso 1 1 calc R . .
C6 C 1.1970(6) 0.1708(6) 0.4527(2) 0.0366(13) Uani 1 1 d . . .
H6 H 1.2419 0.1213 0.4837 0.044 Uiso 1 1 calc R . .
C7 C 1.2131(5) 0.1350(5) 0.3930(2) 0.0360(13) Uani 1 1 d . . .
H7 H 1.2705 0.0626 0.3834 0.043 Uiso 1 1 calc R . .
C8 C 1.1453(5) 0.2053(5) 0.3481(2) 0.0315(12) Uani 1 1 d . . .
H8 H 1.1562 0.1792 0.3077 0.038 Uiso 1 1 calc R . .
C9 C 1.0605(5) 0.3142(5) 0.3600(2) 0.0252(10) Uani 1 1 d . . .
C10 C 0.9852(5) 0.3883(5) 0.3153(2) 0.0269(11) Uani 1 1 d . . .
C11 C 0.9923(5) 0.3515(5) 0.2497(2) 0.0279(11) Uani 1 1 d . . .
H11 H 1.0813 0.3051 0.2428 0.033 Uiso 1 1 calc R . .
C12 C 0.8716(7) 0.2601(6) 0.2324(2) 0.0412(14) Uani 1 1 d . . .
H12A H 0.7846 0.3086 0.2349 0.062 Uiso 1 1 calc R . .
H12B H 0.8712 0.1848 0.2598 0.062 Uiso 1 1 calc R . .
H12C H 0.8818 0.2286 0.1913 0.062 Uiso 1 1 calc R . .
C13 C 1.1226(5) 0.5482(6) 0.2246(2) 0.0382(13) Uani 1 1 d . . .
H13A H 1.1958 0.4966 0.2065 0.057 Uiso 1 1 calc R . .
H13B H 1.1427 0.5573 0.2677 0.057 Uiso 1 1 calc R . .
H13C H 1.1180 0.6357 0.2061 0.057 Uiso 1 1 calc R . .
C14 C 0.9745(6) 0.4481(6) 0.1501(2) 0.0366(13) Uani 1 1 d . . .
H14A H 0.9814 0.5293 0.1267 0.055 Uiso 1 1 calc R . .
H14B H 0.8848 0.4065 0.1415 0.055 Uiso 1 1 calc R . .
H14C H 1.0484 0.3875 0.1394 0.055 Uiso 1 1 calc R . .
C15 C 0.9192(6) 0.8121(5) 0.1495(2) 0.0323(12) Uani 1 1 d . . .
C16 C 0.9688(6) 0.8998(6) 0.1923(2) 0.0367(13) Uani 1 1 d . . .
H16 H 0.9197 0.9125 0.2279 0.044 Uiso 1 1 calc R . .
C17 C 1.0908(7) 0.9703(6) 0.1838(3) 0.0446(15) Uani 1 1 d . . .
H17 H 1.1236 1.0305 0.2136 0.053 Uiso 1 1 calc R . .
C18 C 1.1634(6) 0.9525(6) 0.1325(3) 0.0432(14) Uani 1 1 d . . .
H18 H 1.2458 1.0006 0.1265 0.052 Uiso 1 1 calc R . .
C19 C 1.1147(6) 0.8636(6) 0.0901(3) 0.0455(15) Uani 1 1 d . . .
H19 H 1.1650 0.8499 0.0550 0.055 Uiso 1 1 calc R . .
C20 C 0.9936(6) 0.7940(6) 0.0979(2) 0.0375(13) Uani 1 1 d . . .
H20 H 0.9612 0.7338 0.0681 0.045 Uiso 1 1 calc R . .
C21 C 0.6966(6) 0.6353(5) 0.1015(2) 0.0300(12) Uani 1 1 d . . .
C22 C 0.6934(6) 0.6937(6) 0.0448(2) 0.0387(13) Uani 1 1 d . . .
H22 H 0.7304 0.7795 0.0397 0.046 Uiso 1 1 calc R . .
C23 C 0.6362(7) 0.6262(6) -0.0040(2) 0.0476(17) Uani 1 1 d . . .
H23 H 0.6336 0.6662 -0.0424 0.057 Uiso 1 1 calc R . .
C24 C 0.5828(7) 0.5012(7) 0.0030(3) 0.0526(17) Uani 1 1 d . . .
H24 H 0.5474 0.4537 -0.0307 0.063 Uiso 1 1 calc R . .
C25 C 0.5813(7) 0.4460(7) 0.0592(3) 0.0544(17) Uani 1 1 d . . .
H25 H 0.5400 0.3620 0.0645 0.065 Uiso 1 1 calc R . .
C26 C 0.6393(6) 0.5113(6) 0.1082(3) 0.0370(13) Uani 1 1 d . . .
H26 H 0.6398 0.4711 0.1465 0.044 Uiso 1 1 calc R . .
C27 C 0.6381(6) 0.8484(5) 0.1813(2) 0.0314(12) Uani 1 1 d . . .
H27 H 0.6743 0.9045 0.2151 0.038 Uiso 1 1 calc R . .
C28 C 0.4976(6) 0.7942(6) 0.1984(2) 0.0369(13) Uani 1 1 d . . .
H28A H 0.4545 0.7515 0.1626 0.044 Uiso 1 1 calc R . .
H28B H 0.4383 0.8696 0.2088 0.044 Uiso 1 1 calc R . .
C29 C 0.4973(6) 0.6942(5) 0.2506(2) 0.0329(12) Uani 1 1 d . . .
H29A H 0.4828 0.6054 0.2332 0.039 Uiso 1 1 calc R . .
H29B H 0.4161 0.7138 0.2748 0.039 Uiso 1 1 calc R . .
C30 C 0.5738(4) 0.5993(7) 0.36489(19) 0.0265(9) Uani 1 1 d . . .
C31 C 0.5236(6) 0.4712(6) 0.3561(3) 0.0399(13) Uani 1 1 d . . .
H31 H 0.5348 0.4279 0.3190 0.048 Uiso 1 1 calc R . .
C32 C 0.4572(7) 0.4075(6) 0.4021(3) 0.0514(17) Uani 1 1 d . . .
H32 H 0.4212 0.3213 0.3960 0.062 Uiso 1 1 calc R . .
C33 C 0.4432(6) 0.4692(7) 0.4568(3) 0.0486(16) Uani 1 1 d . . .
H33 H 0.3973 0.4254 0.4880 0.058 Uiso 1 1 calc R . .
C34 C 0.4962(5) 0.5945(9) 0.4661(2) 0.0401(12) Uani 1 1 d . . .
H34 H 0.4898 0.6357 0.5040 0.048 Uiso 1 1 calc R . .
C35 C 0.5580(5) 0.6589(6) 0.4200(2) 0.0337(12) Uani 1 1 d . . .
H35 H 0.5907 0.7463 0.4261 0.040 Uiso 1 1 calc R . .
C36 C 0.6819(5) 0.8496(5) 0.3312(2) 0.0236(10) Uani 1 1 d . . .
C37 C 0.5791(6) 0.9446(6) 0.3332(3) 0.0405(14) Uani 1 1 d . . .
H37 H 0.4883 0.9242 0.3188 0.049 Uiso 1 1 calc R . .
C38 C 0.6081(6) 1.0694(6) 0.3561(3) 0.0479(16) Uani 1 1 d . . .
H38 H 0.5385 1.1354 0.3554 0.058 Uiso 1 1 calc R . .
C39 C 0.7388(6) 1.0974(8) 0.3798(2) 0.0476(14) Uani 1 1 d . . .
H39 H 0.7573 1.1811 0.3973 0.057 Uiso 1 1 calc R . .
C40 C 0.8406(6) 1.0051(6) 0.3781(3) 0.0423(14) Uani 1 1 d . . .
H40 H 0.9304 1.0254 0.3939 0.051 Uiso 1 1 calc R . .
C41 C 0.8142(6) 0.8819(5) 0.3534(2) 0.0315(12) Uani 1 1 d . . .
H41 H 0.8865 0.8190 0.3515 0.038 Uiso 1 1 calc R . .
C42 C 0.2048(7) 0.7119(7) 0.3834(3) 0.0537(17) Uani 1 1 d . . .
H42A H 0.2952 0.6678 0.3798 0.064 Uiso 1 1 calc R . .
H42B H 0.1325 0.6430 0.3813 0.064 Uiso 1 1 calc R . .
C43 C 0.7775(12) 0.0983(12) 0.0306(4) 0.127(5) Uani 1 1 d . . .
H43A H 0.7531 0.0368 0.0629 0.152 Uiso 1 1 calc R . .
H43B H 0.7010 0.1623 0.0252 0.152 Uiso 1 1 calc R . .

loop_
_atom_site_aniso_label
_atom_site_aniso_U_11
_atom_site_aniso_U_22
_atom_site_aniso_U_33
_atom_site_aniso_U_23
_atom_site_aniso_U_13
_atom_site_aniso_U_12
Pd1 0.02910(17) 0.02462(16) 0.01650(14) -0.00124(17) 0.00282(12) 0.00466(19)
Cl1 0.128(2) 0.0898(16) 0.0576(12) 0.0004(11) 0.0337(13) 0.0461(15)
Cl2 0.0488(9) 0.0556(10) 0.0656(11) -0.0145(9) 0.0013(8) 0.0080(8)
Cl3 0.189(3) 0.111(2) 0.0458(11) -0.0038(13) -0.0043(15) 0.032(2)
Cl4 0.134(2) 0.0827(16) 0.1032(18) -0.0198(14) 0.0655(17) -0.0427(16)
Cl5 0.0427(8) 0.0345(7) 0.0370(7) -0.0070(6) 0.0001(6) 0.0017(6)
P1 0.0340(7) 0.0290(7) 0.0172(6) -0.0008(5) 0.0015(5) 0.0038(6)
P2 0.0272(6) 0.0238(6) 0.0200(6) -0.0019(5) 0.0042(5) 0.0016(5)
O1 0.071(3) 0.042(2) 0.032(2) 0.0094(18) 0.009(2) 0.021(2)
O2 0.107(5) 0.063(4) 0.085(4) -0.032(3) -0.004(4) -0.031(3)
O3 0.087(4) 0.057(3) 0.084(4) -0.001(3) 0.042(3) 0.027(3)
O4 0.065(3) 0.076(4) 0.106(5) -0.001(3) -0.036(3) 0.014(3)
O5 0.097(4) 0.079(5) 0.062(3) 0.017(3) 0.010(3) -0.008(3)
N1 0.037(2) 0.019(2) 0.024(2) -0.0024(17) 0.0073(18) 0.0030(18)
C1 0.023(2) 0.027(2) 0.024(2) 0.002(2) 0.0039(19) 0.001(2)
C2 0.038(3) 0.030(3) 0.023(2) 0.000(2) 0.005(2) 0.003(2)
C3 0.030(3) 0.039(3) 0.021(2) -0.001(2) 0.004(2) -0.003(2)
C4 0.028(3) 0.031(3) 0.027(2) 0.003(2) 0.002(2) -0.004(2)
C5 0.040(3) 0.039(3) 0.029(3) 0.007(2) 0.004(2) -0.004(3)
C6 0.036(3) 0.037(3) 0.036(3) 0.014(2) -0.006(2) -0.004(3)
C7 0.028(3) 0.034(3) 0.045(3) 0.005(2) -0.002(2) 0.005(2)
C8 0.034(3) 0.027(3) 0.034(3) -0.003(2) 0.004(2) 0.000(2)
C9 0.024(2) 0.025(2) 0.027(2) 0.004(2) 0.000(2) -0.002(2)
C10 0.027(3) 0.030(3) 0.024(2) -0.003(2) 0.002(2) -0.005(2)
C11 0.031(3) 0.027(3) 0.025(2) -0.001(2) 0.002(2) 0.002(2)
C12 0.061(4) 0.038(3) 0.025(3) 0.001(2) -0.003(3) -0.003(3)
C13 0.032(3) 0.042(3) 0.040(3) 0.000(2) 0.007(2) 0.002(2)
C14 0.049(3) 0.039(3) 0.022(3) 0.000(2) 0.000(2) 0.015(3)
C15 0.041(3) 0.031(3) 0.026(3) 0.007(2) 0.007(2) 0.007(2)
C16 0.043(3) 0.039(3) 0.029(3) -0.003(2) 0.003(2) -0.001(3)
C17 0.057(4) 0.041(3) 0.036(3) -0.009(3) -0.007(3) -0.005(3)
C18 0.038(3) 0.040(3) 0.051(4) -0.002(3) 0.004(3) -0.011(3)
C19 0.046(4) 0.051(4) 0.041(3) -0.009(3) 0.021(3) -0.011(3)
C20 0.047(3) 0.034(3) 0.031(3) -0.006(2) 0.007(2) 0.000(3)
C21 0.035(3) 0.031(3) 0.024(3) -0.0047(19) -0.001(2) 0.004(2)
C22 0.047(3) 0.043(3) 0.025(3) -0.001(2) 0.000(2) 0.007(3)
C23 0.064(4) 0.058(5) 0.020(3) 0.001(2) -0.004(3) 0.016(3)
C24 0.060(4) 0.057(4) 0.040(4) -0.014(3) -0.011(3) 0.000(3)
C25 0.062(4) 0.051(4) 0.050(4) -0.010(3) -0.004(3) -0.013(3)
C26 0.042(3) 0.042(3) 0.027(3) -0.001(2) -0.002(2) 0.000(3)
C27 0.046(3) 0.028(3) 0.020(2) -0.002(2) 0.000(2) 0.013(2)
C28 0.041(3) 0.039(3) 0.030(3) 0.001(2) -0.002(2) 0.005(3)
C29 0.041(3) 0.026(3) 0.032(3) -0.007(2) 0.000(2) 0.002(2)
C30 0.020(2) 0.030(2) 0.029(2) 0.007(3) 0.0017(16) -0.004(3)
C31 0.048(4) 0.029(3) 0.043(3) -0.005(2) 0.010(3) -0.002(3)
C32 0.055(4) 0.032(3) 0.069(5) 0.011(3) 0.019(3) -0.006(3)
C33 0.044(4) 0.059(4) 0.043(4) 0.020(3) 0.007(3) -0.008(3)
C34 0.035(3) 0.060(3) 0.026(2) 0.000(4) 0.0048(19) -0.006(4)
C35 0.032(3) 0.040(3) 0.029(3) 0.000(2) 0.003(2) -0.008(2)
C36 0.027(2) 0.029(3) 0.016(2) -0.0031(19) 0.0066(18) 0.004(2)
C37 0.034(3) 0.040(3) 0.048(3) -0.012(3) 0.005(3) -0.002(3)
C38 0.050(3) 0.027(4) 0.068(4) -0.012(3) 0.006(3) 0.009(3)
C39 0.060(4) 0.035(3) 0.048(3) -0.019(4) 0.009(3) -0.010(4)
C40 0.041(3) 0.049(4) 0.036(3) 0.002(3) -0.003(3) -0.016(3)
C41 0.031(3) 0.034(3) 0.029(3) 0.000(2) 0.001(2) -0.004(2)
C42 0.041(3) 0.057(4) 0.063(4) -0.015(4) 0.011(3) -0.010(3)
C43 0.195(11) 0.061(5) 0.132(8) -0.019(7) 0.113(8) -0.038(9)

loop_
_atom_type_symbol
_atom_type_description
_atom_type_scat_dispersion_real
_atom_type_scat_dispersion_imag
_atom_type_scat_source
C C 0.0033 0.0016 'International Tables Vol C Tables 4.2.6.8 and 6.1.1.4'
H H 0.0000 0.0000 'International Tables Vol C Tables 4.2.6.8 and 6.1.1.4'
N N 0.0061 0.0033 'International Tables Vol C Tables 4.2.6.8 and 6.1.1.4'
O O 0.0106 0.0060 'International Tables Vol C Tables 4.2.6.8 and 6.1.1.4'
P P 0.1023 0.0942 'International Tables Vol C Tables 4.2.6.8 and 6.1.1.4'
Pd Pd -0.9988 1.0072 'International Tables Vol C Tables 4.2.6.8 and 6.1.1.4'
Cl Cl 0.1484 0.1585 'International Tables Vol C Tables 4.2.6.8 and 6.1.1.4'

loop_
_geom_angle_atom_site_label_1
_geom_angle_atom_site_label_2
_geom_angle_atom_site_label_3
_geom_angle
_geom_angle_site_symmetry_1
_geom_angle_site_symmetry_3
_geom_angle_publ_flag
C1 Pd1 N1 80.41(17) . . ?
C1 Pd1 P2 94.79(13) . . ?
N1 Pd1 P2 173.13(12) . . ?
C1 Pd1 P1 172.21(14) . . ?
N1 Pd1 P1 96.10(11) . . ?
P2 Pd1 P1 89.26(5) . . ?
O2 Cl5 O4 109.4(4) . . ?
O2 Cl5 O5 111.9(4) . . ?
O4 Cl5 O5 108.6(4) . . ?
O2 Cl5 O3 109.6(4) . . ?
O4 Cl5 O3 107.5(4) . . ?
O5 Cl5 O3 109.7(3) . . ?
C21 P1 C15 109.8(2) . . ?
C21 P1 C27 103.3(2) . . ?
C15 P1 C27 102.7(3) . . ?
C21 P1 Pd1 119.33(18) . . ?
C15 P1 Pd1 106.96(17) . . ?
C27 P1 Pd1 113.57(16) . . ?
C36 P2 C29 108.2(2) . . ?
C36 P2 C30 103.3(2) . . ?
C29 P2 C30 100.1(2) . . ?
C36 P2 Pd1 115.38(16) . . ?
C29 P2 Pd1 109.43(17) . . ?
C30 P2 Pd1 119.01(19) . . ?
C14 N1 C13 107.1(4) . . ?
C14 N1 C11 108.4(4) . . ?
C13 N1 C11 108.4(4) . . ?
C14 N1 Pd1 118.3(3) . . ?
C13 N1 Pd1 110.1(3) . . ?
C11 N1 Pd1 104.2(3) . . ?
C10 C1 C2 117.0(4) . . ?
C10 C1 Pd1 113.1(3) . . ?
C2 C1 Pd1 129.4(4) . . ?
C3 C2 C1 122.1(5) . . ?
C2 C3 C4 121.0(5) . . ?
C3 C4 C5 121.8(5) . . ?
C3 C4 C9 118.8(5) . . ?
C5 C4 C9 119.4(5) . . ?
C6 C5 C4 121.0(5) . . ?
C5 C6 C7 120.4(5) . . ?
C8 C7 C6 119.6(5) . . ?
C7 C8 C9 122.3(5) . . ?
C8 C9 C4 117.2(4) . . ?
C8 C9 C10 124.5(5) . . ?
C4 C9 C10 118.2(4) . . ?
C1 C10 C9 122.8(4) . . ?
C1 C10 C11 116.7(4) . . ?
C9 C10 C11 120.5(4) . . ?
N1 C11 C10 106.5(4) . . ?
N1 C11 C12 112.4(4) . . ?
C10 C11 C12 109.5(4) . . ?
C16 C15 C20 118.8(5) . . ?
C16 C15 P1 116.5(4) . . ?
C20 C15 P1 124.5(4) . . ?
C15 C16 C17 120.7(5) . . ?
C18 C17 C16 120.2(5) . . ?
C17 C18 C19 119.0(6) . . ?
C18 C19 C20 121.2(5) . . ?
C19 C20 C15 120.1(5) . . ?
C26 C21 C22 119.1(5) . . ?
C26 C21 P1 118.0(4) . . ?
C22 C21 P1 122.8(4) . . ?
C23 C22 C21 119.9(6) . . ?
C24 C23 C22 120.4(6) . . ?
C25 C24 C23 119.6(6) . . ?
C24 C25 C26 120.7(6) . . ?
C25 C26 C21 120.3(6) . . ?
O1 C27 C28 109.6(5) . . ?
O1 C27 P1 109.8(3) . . ?
C28 C27 P1 113.1(4) . . ?
C27 C28 C29 116.7(5) . . ?
C28 C29 P2 118.7(4) . . ?
C35 C30 C31 118.8(5) . . ?
C35 C30 P2 122.3(5) . . ?
C31 C30 P2 118.8(4) . . ?
C32 C31 C30 119.7(5) . . ?
C33 C32 C31 120.3(6) . . ?
C34 C33 C32 120.1(5) . . ?
C35 C34 C33 119.5(5) . . ?
C34 C35 C30 121.6(6) . . ?
C37 C36 C41 118.4(5) . . ?
C37 C36 P2 122.0(4) . . ?
C41 C36 P2 119.6(4) . . ?
C36 C37 C38 120.5(5) . . ?
C39 C38 C37 119.9(6) . . ?
C40 C39 C38 120.2(6) . . ?
C39 C40 C41 120.4(6) . . ?
C40 C41 C36 120.5(5) . . ?
Cl2 C42 Cl1 112.9(4) . . ?
Cl4 C43 Cl3 112.8(5) . . ?

loop_
_geom_bond_atom_site_label_1
_geom_bond_atom_site_label_2
_geom_bond_distance
_geom_bond_site_symmetry_2
_geom_bond_publ_flag
Pd1 C1 2.048(5) . ?
Pd1 N1 2.161(4) . ?
Pd1 P2 2.2553(13) . ?
Pd1 P1 2.3770(13) . ?
Cl1 C42 1.752(7) . ?
Cl2 C42 1.726(7) . ?
Cl3 C43 1.720(11) . ?
Cl4 C43 1.720(9) . ?
Cl5 O2 1.413(5) . ?
Cl5 O4 1.424(5) . ?
Cl5 O5 1.426(5) . ?
Cl5 O3 1.429(5) . ?
P1 C21 1.818(5) . ?
P1 C15 1.824(6) . ?
P1 C27 1.845(5) . ?
P2 C36 1.813(5) . ?
P2 C29 1.831(5) . ?
P2 C30 1.831(5) . ?
O1 C27 1.414(6) . ?
N1 C14 1.482(6) . ?
N1 C13 1.487(7) . ?
N1 C11 1.518(6) . ?
C1 C10 1.389(7) . ?
C1 C2 1.422(7) . ?
C2 C3 1.378(7) . ?
C3 C4 1.412(7) . ?
C4 C5 1.419(7) . ?
C4 C9 1.428(7) . ?
C5 C6 1.363(8) . ?
C6 C7 1.398(8) . ?
C7 C8 1.380(7) . ?
C8 C9 1.409(7) . ?
C9 C10 1.431(7) . ?
C10 C11 1.518(7) . ?
C11 C12 1.532(7) . ?
C15 C16 1.381(8) . ?
C15 C20 1.393(7) . ?
C16 C17 1.400(8) . ?
C17 C18 1.379(8) . ?
C18 C19 1.380(8) . ?
C19 C20 1.387(8) . ?
C21 C26 1.385(8) . ?
C21 C22 1.399(7) . ?
C22 C23 1.387(8) . ?
C23 C24 1.380(10) . ?
C24 C25 1.377(9) . ?
C25 C26 1.382(8) . ?
C27 C28 1.529(8) . ?
C28 C29 1.548(8) . ?
C30 C35 1.386(7) . ?
C30 C31 1.399(8) . ?
C31 C32 1.391(8) . ?
C32 C33 1.385(9) . ?
C33 C34 1.384(10) . ?
C34 C35 1.375(7) . ?
C36 C37 1.388(7) . ?
C36 C41 1.399(7) . ?
C37 C38 1.391(8) . ?
C38 C39 1.386(8) . ?
C39 C40 1.362(9) . ?
C40 C41 1.387(8) . ?
